data_4109653
loop_
_publ_author_name
'Ahmet Gunay'
'William D. Jones'

_publ_contact_author_address 'Department of Chemistry, University of Rochester, Rochester, New York 14627'
_publ_contact_author_email jones@chem.rochester.edu
_publ_contact_author_name 'William D. Jones'
_publ_section_title
;
 Cleavage of Carbon-Carbon Bonds of Diphenylacetylene and Its Derivatives
 via Photolysis of Pt Complexes: Tuning the C-C Bond Formation Energy
 toward Selective C-C Bond Activation
;
_journal_name_full 'Journal of the American Chemical Society'
_journal_page_first 8729
_journal_page_last 8735
_journal_paper_doi 10.1021/ja071698k
_journal_volume 129
_journal_year 2007
_chemical_absolute_configuration ad
_chemical_formula_moiety 'C32 H50 P2 Pt'
_chemical_formula_sum 'C32 H50 P2 Pt'
_chemical_formula_weight 691.75
_chemical_name_common jonag04
_chemical_name_systematic 'Ni(dippe)(Ph)(CCPh), 2'
_space_group_IT_number 19
_symmetry_cell_setting orthorhombic
_symmetry_space_group_name_Hall 'P 2ac 2ab'
_symmetry_space_group_name_H-M 'P 21 21 21'
_atom_sites_solution_hydrogens geom
_atom_sites_solution_primary direct
_atom_sites_solution_secondary difmap
_audit_creation_method SHELXL-97
_cell_angle_alpha 90.00
_cell_angle_beta 90.00
_cell_angle_gamma 90.00
_cell_formula_units_Z 4
_cell_length_a 11.2950(7)
_cell_length_b 14.0515(9)
_cell_length_c 19.2277(12)
_cell_measurement_reflns_used 8590
_cell_measurement_temperature 100.0(1)
_cell_measurement_theta_max 31.05
_cell_measurement_theta_min 2.54
_cell_volume 3051.7(3)
_computing_cell_refinement 'SAINT (Bruker, 2006)'
_computing_data_collection 'APEX2 (Bruker, 2006)'
_computing_data_reduction 'SAINT (Bruker, 2006)'
_computing_molecular_graphics 'SHELXTL (Bruker, 2000)'
_computing_publication_material 'SHELXTL (Bruker, 2000)'
_computing_structure_refinement 'SHELXL-97 (Sheldrick, 1997)'
_computing_structure_solution 'SHELXS-97 (Sheldrick, 1997)'
_diffrn_ambient_temperature 100.0(1)
_diffrn_measured_fraction_theta_full 0.993
_diffrn_measured_fraction_theta_max 0.993
_diffrn_measurement_device_type 'Bruker SMART APEX II CCD Platform'
_diffrn_measurement_method 'area detector, \w scans per \f'
_diffrn_radiation_monochromator graphite
_diffrn_radiation_source 'fine-focus sealed tube'
_diffrn_radiation_type MoK\a
_diffrn_radiation_wavelength 0.71073
_diffrn_reflns_av_R_equivalents 0.0225
_diffrn_reflns_av_sigmaI/netI 0.0150
_diffrn_reflns_limit_h_max 16
_diffrn_reflns_limit_h_min -16
_diffrn_reflns_limit_k_max 19
_diffrn_reflns_limit_k_min -19
_diffrn_reflns_limit_l_max 27
_diffrn_reflns_limit_l_min -26
_diffrn_reflns_number 46744
_diffrn_reflns_theta_full 30.50
_diffrn_reflns_theta_max 30.50
_diffrn_reflns_theta_min 1.80
_exptl_absorpt_coefficient_mu 4.721
_exptl_absorpt_correction_T_max 0.3049
_exptl_absorpt_correction_T_min 0.1203
_exptl_absorpt_correction_type multi-scan
_exptl_absorpt_process_details 'SADABS (Blessing, 1995)'
_exptl_crystal_colour yellow
_exptl_crystal_density_diffrn 1.506
_exptl_crystal_description block
_exptl_crystal_F_000 1400
_exptl_crystal_size_max 0.48
_exptl_crystal_size_mid 0.45
_exptl_crystal_size_min 0.25
_refine_diff_density_max 1.348
_refine_diff_density_min -0.684
_refine_diff_density_rms 0.064
_refine_ls_abs_structure_details 'Flack H D (1983), 4107 Friedel pairs, Acta Cryst. A39, 876-881'
_refine_ls_abs_structure_Flack 0.412(3)
_refine_ls_extinction_method none
_refine_ls_goodness_of_fit_ref 1.071
_refine_ls_hydrogen_treatment constr
_refine_ls_matrix_type full
_refine_ls_number_parameters 329
_refine_ls_number_reflns 9140
_refine_ls_number_restraints 0
_refine_ls_restrained_S_all 1.071
_refine_ls_R_factor_all 0.0137
_refine_ls_R_factor_gt 0.0136
_refine_ls_shift/su_max 0.005
_refine_ls_shift/su_mean 0.000
_refine_ls_structure_factor_coef Fsqd
_refine_ls_weighting_details 'calc w=1/[\s^2^(Fo^2^)+(0.0176P)^2^+1.7495P] where P=(Fo^2^+2Fc^2^)/3'
_refine_ls_weighting_scheme calc
_refine_ls_wR_factor_gt 0.0343
_refine_ls_wR_factor_ref 0.0343
_reflns_number_gt 9107
_reflns_number_total 9140
_reflns_threshold_expression >2sigma(I)
_cod_data_source_file ja071698krom20070310_091717.cif
_cod_data_source_block jonag04
_cod_database_code 4109653

loop_
_symmetry_equiv_pos_as_xyz
'x, y, z'
'-x+1/2, -y, z+1/2'
'-x, y+1/2, -z+1/2'
'x+1/2, -y+1/2, -z'

loop_
_atom_site_label
_atom_site_type_symbol
_atom_site_fract_x
_atom_site_fract_y
_atom_site_fract_z
_atom_site_U_iso_or_equiv
_atom_site_adp_type
_atom_site_occupancy
_atom_site_symmetry_multiplicity
_atom_site_calc_flag
_atom_site_refinement_flags
Pt1 Pt 0.161737(5) 0.839273(4) 0.838996(3) 0.00915(2) Uani 1 1 d .
P1 P 0.32139(4) 0.73991(3) 0.81780(2) 0.01234(8) Uani 1 1 d .
P2 P 0.04628(4) 0.73420(3) 0.77474(2) 0.01019(8) Uani 1 1 d .
C1 C 0.02230(16) 0.92028(13) 0.86364(9) 0.0135(3) Uani 1 1 d .
C2 C -0.05870(17) 0.96584(13) 0.88771(10) 0.0141(3) Uani 1 1 d .
C3 C -0.15847(18) 1.01299(12) 0.91854(9) 0.0142(3) Uani 1 1 d .
C4 C -0.14275(18) 1.08031(15) 0.97189(10) 0.0201(4) Uani 1 1 d .
H4A H -0.0651 1.0962 0.9870 0.024 Uiso 1 1 calc R
C5 C -0.2402(2) 1.12381(17) 1.00264(12) 0.0268(5) Uani 1 1 d .
H5A H -0.2288 1.1700 1.0381 0.032 Uiso 1 1 calc R
C6 C -0.3547(2) 1.09991(17) 0.98162(13) 0.0279(5) Uani 1 1 d .
H6A H -0.4211 1.1292 1.0030 0.033 Uiso 1 1 calc R
C7 C -0.37091(19) 1.03304(17) 0.92927(12) 0.0252(4) Uani 1 1 d .
H7A H -0.4487 1.0164 0.9151 0.030 Uiso 1 1 calc R
C8 C -0.27398(17) 0.99047(15) 0.89762(11) 0.0183(4) Uani 1 1 d .
H8A H -0.2861 0.9456 0.8614 0.022 Uiso 1 1 calc R
C9 C 0.24548(16) 0.94062(13) 0.90191(9) 0.0128(3) Uani 1 1 d .
C10 C 0.29785(17) 1.02304(14) 0.87654(10) 0.0152(3) Uani 1 1 d .
H10A H 0.3130 1.0281 0.8281 0.018 Uiso 1 1 calc R
C11 C 0.32893(19) 1.09851(13) 0.91987(10) 0.0188(3) Uani 1 1 d .
H11A H 0.3654 1.1535 0.9007 0.023 Uiso 1 1 calc R
C12 C 0.30695(19) 1.09402(15) 0.99104(11) 0.0216(4) Uani 1 1 d .
H12A H 0.3271 1.1458 1.0206 0.026 Uiso 1 1 calc R
C13 C 0.25537(19) 1.01292(16) 1.01783(10) 0.0219(4) Uani 1 1 d .
H13A H 0.2406 1.0085 1.0664 0.026 Uiso 1 1 calc R
C14 C 0.22456(18) 0.93720(14) 0.97432(10) 0.0173(3) Uani 1 1 d .
H14A H 0.1887 0.8822 0.9939 0.021 Uiso 1 1 calc R
C15 C 0.39847(18) 0.69372(15) 0.89828(10) 0.0180(4) Uani 1 1 d .
C16 C 0.30070(18) 0.67292(15) 0.95186(10) 0.0200(4) Uani 1 1 d .
H16A H 0.3368 0.6590 0.9971 0.030 Uiso 1 1 calc R
H16B H 0.2541 0.6180 0.9365 0.030 Uiso 1 1 calc R
H16C H 0.2489 0.7286 0.9562 0.030 Uiso 1 1 calc R
C17 C 0.4814(2) 0.76977(16) 0.92918(11) 0.0229(4) Uani 1 1 d .
H17A H 0.5102 0.7484 0.9746 0.034 Uiso 1 1 calc R
H17B H 0.4380 0.8297 0.9347 0.034 Uiso 1 1 calc R
H17C H 0.5487 0.7797 0.8979 0.034 Uiso 1 1 calc R
C18 C 0.4684(2) 0.60044(16) 0.88800(13) 0.0266(5) Uani 1 1 d .
H18A H 0.4956 0.5769 0.9332 0.040 Uiso 1 1 calc R
H18B H 0.5370 0.6125 0.8580 0.040 Uiso 1 1 calc R
H18C H 0.4172 0.5527 0.8662 0.040 Uiso 1 1 calc R
C19 C 0.43511(18) 0.78183(15) 0.75244(11) 0.0183(4) Uani 1 1 d .
C20 C 0.4738(2) 0.88353(17) 0.76970(13) 0.0272(5) Uani 1 1 d .
H20A H 0.5374 0.9028 0.7381 0.041 Uiso 1 1 calc R
H20B H 0.5024 0.8861 0.8178 0.041 Uiso 1 1 calc R
H20C H 0.4063 0.9267 0.7643 0.041 Uiso 1 1 calc R
C21 C 0.54427(19) 0.71746(18) 0.74722(13) 0.0273(5) Uani 1 1 d .
H21A H 0.5917 0.7361 0.7068 0.041 Uiso 1 1 calc R
H21B H 0.5190 0.6511 0.7420 0.041 Uiso 1 1 calc R
H21C H 0.5920 0.7239 0.7895 0.041 Uiso 1 1 calc R
C22 C 0.3757(2) 0.78480(19) 0.68051(11) 0.0267(5) Uani 1 1 d .
H22A H 0.4296 0.8143 0.6469 0.040 Uiso 1 1 calc R
H22B H 0.3026 0.8221 0.6833 0.040 Uiso 1 1 calc R
H22C H 0.3571 0.7199 0.6655 0.040 Uiso 1 1 calc R
C23 C -0.06234(15) 0.66269(14) 0.82745(9) 0.0134(3) Uani 1 1 d .
C24 C -0.14222(17) 0.59850(14) 0.78329(10) 0.0174(4) Uani 1 1 d .
H24A H -0.1872 0.5559 0.8138 0.026 Uiso 1 1 calc R
H24B H -0.0934 0.5607 0.7515 0.026 Uiso 1 1 calc R
H24C H -0.1972 0.6379 0.7564 0.026 Uiso 1 1 calc R
C25 C -0.14107(18) 0.72759(14) 0.87253(10) 0.0188(4) Uani 1 1 d .
H25A H -0.1937 0.6884 0.9011 0.028 Uiso 1 1 calc R
H25B H -0.1885 0.7689 0.8424 0.028 Uiso 1 1 calc R
H25C H -0.0910 0.7668 0.9027 0.028 Uiso 1 1 calc R
C26 C 0.01116(18) 0.60136(14) 0.87751(10) 0.0176(3) Uani 1 1 d .
H26A H -0.0417 0.5695 0.9105 0.026 Uiso 1 1 calc R
H26B H 0.0668 0.6420 0.9030 0.026 Uiso 1 1 calc R
H26C H 0.0552 0.5535 0.8510 0.026 Uiso 1 1 calc R
C27 C -0.02939(17) 0.78598(13) 0.69608(10) 0.0135(3) Uani 1 1 d .
C28 C 0.06201(17) 0.85177(13) 0.66144(11) 0.0191(3) Uani 1 1 d .
H28A H 0.0238 0.8880 0.6241 0.029 Uiso 1 1 calc R
H28B H 0.1264 0.8134 0.6420 0.029 Uiso 1 1 calc R
H28C H 0.0941 0.8958 0.6962 0.029 Uiso 1 1 calc R
C29 C -0.0673(2) 0.71173(14) 0.64173(10) 0.0207(4) Uani 1 1 d .
H29A H -0.0891 0.7440 0.5984 0.031 Uiso 1 1 calc R
H29B H -0.1355 0.6759 0.6593 0.031 Uiso 1 1 calc R
H29C H -0.0015 0.6679 0.6329 0.031 Uiso 1 1 calc R
C30 C -0.13652(16) 0.84705(16) 0.71700(10) 0.0191(3) Uani 1 1 d .
H30A H -0.1667 0.8807 0.6760 0.029 Uiso 1 1 calc R
H30B H -0.1124 0.8934 0.7523 0.029 Uiso 1 1 calc R
H30C H -0.1988 0.8060 0.7360 0.029 Uiso 1 1 calc R
C31 C 0.26024(17) 0.62912(13) 0.77927(10) 0.0151(3) Uani 1 1 d .
H31A H 0.3212 0.6000 0.7490 0.018 Uiso 1 1 calc R
H31B H 0.2428 0.5836 0.8172 0.018 Uiso 1 1 calc R
C32 C 0.14710(16) 0.64480(12) 0.73635(9) 0.0137(3) Uani 1 1 d .
H32A H 0.1045 0.5835 0.7321 0.016 Uiso 1 1 calc R
H32B H 0.1695 0.6656 0.6889 0.016 Uiso 1 1 calc R

loop_
_atom_site_aniso_label
_atom_site_aniso_U_11
_atom_site_aniso_U_22
_atom_site_aniso_U_33
_atom_site_aniso_U_23
_atom_site_aniso_U_13
_atom_site_aniso_U_12
Pt1 0.00950(3) 0.00927(3) 0.00868(3) -0.00129(2) -0.00028(2) 0.00051(2)
P1 0.0106(2) 0.01399(19) 0.01243(18) -0.00288(15) -0.00075(15) 0.00204(15)
P2 0.01121(19) 0.00955(18) 0.00981(18) -0.00131(15) -0.00094(14) 0.00015(14)
C1 0.0132(7) 0.0129(7) 0.0143(7) -0.0015(6) -0.0019(6) -0.0008(6)
C2 0.0153(8) 0.0126(8) 0.0146(8) 0.0000(6) -0.0003(6) -0.0012(6)
C3 0.0153(7) 0.0135(7) 0.0139(7) 0.0006(6) 0.0036(7) 0.0026(7)
C4 0.0197(9) 0.0211(9) 0.0195(9) -0.0037(7) 0.0037(7) -0.0007(7)
C5 0.0295(11) 0.0260(10) 0.0248(11) -0.0112(8) 0.0091(8) 0.0005(9)
C6 0.0212(10) 0.0300(11) 0.0325(11) -0.0077(9) 0.0107(9) 0.0055(8)
C7 0.0145(9) 0.0289(11) 0.0321(11) -0.0047(9) 0.0037(8) 0.0024(8)
C8 0.0160(9) 0.0177(9) 0.0211(9) -0.0038(7) 0.0012(7) 0.0018(7)
C9 0.0148(8) 0.0122(7) 0.0114(7) -0.0024(6) -0.0023(6) 0.0038(6)
C10 0.0148(7) 0.0153(8) 0.0155(8) -0.0006(7) -0.0024(6) 0.0010(7)
C11 0.0182(9) 0.0139(7) 0.0243(9) -0.0021(7) -0.0044(8) -0.0006(7)
C12 0.0262(10) 0.0178(9) 0.0206(9) -0.0057(7) -0.0101(7) 0.0022(7)
C13 0.0304(10) 0.0226(9) 0.0127(8) -0.0036(7) -0.0042(7) 0.0048(8)
C14 0.0222(9) 0.0155(8) 0.0142(8) -0.0007(7) -0.0011(7) 0.0012(7)
C15 0.0180(9) 0.0195(8) 0.0164(8) -0.0032(7) -0.0071(7) 0.0046(7)
C16 0.0236(9) 0.0206(9) 0.0159(8) 0.0015(7) -0.0063(7) 0.0026(7)
C17 0.0183(9) 0.0277(10) 0.0227(10) -0.0050(8) -0.0067(8) -0.0006(8)
C18 0.0260(11) 0.0243(10) 0.0295(11) -0.0044(8) -0.0098(9) 0.0115(8)
C19 0.0144(9) 0.0225(10) 0.0179(9) -0.0055(7) 0.0033(7) -0.0004(7)
C20 0.0257(11) 0.0284(11) 0.0276(11) -0.0058(9) 0.0101(9) -0.0071(9)
C21 0.0171(9) 0.0329(12) 0.0321(12) -0.0085(9) 0.0055(8) 0.0044(8)
C22 0.0220(9) 0.0407(13) 0.0173(9) 0.0016(8) 0.0019(7) -0.0056(9)
C23 0.0146(7) 0.0118(7) 0.0137(7) -0.0008(7) 0.0001(5) -0.0024(6)
C24 0.0167(9) 0.0154(8) 0.0199(8) -0.0021(7) -0.0009(7) -0.0031(6)
C25 0.0203(10) 0.0173(8) 0.0188(8) -0.0014(7) 0.0063(7) -0.0018(7)
C26 0.0183(8) 0.0181(8) 0.0165(8) 0.0041(7) -0.0015(7) -0.0024(7)
C27 0.0154(8) 0.0125(8) 0.0126(8) 0.0003(6) -0.0028(6) 0.0006(6)
C28 0.0226(8) 0.0185(8) 0.0163(7) 0.0042(8) -0.0014(7) -0.0023(6)
C29 0.0293(10) 0.0153(9) 0.0177(9) -0.0023(7) -0.0103(7) 0.0011(7)
C30 0.0176(8) 0.0209(9) 0.0188(8) 0.0015(7) -0.0018(6) 0.0061(7)
C31 0.0157(8) 0.0134(7) 0.0163(8) -0.0030(6) -0.0017(6) 0.0033(6)
C32 0.0163(8) 0.0118(7) 0.0130(7) -0.0036(6) -0.0017(6) 0.0019(6)

loop_
_atom_type_symbol
_atom_type_description
_atom_type_scat_dispersion_real
_atom_type_scat_dispersion_imag
_atom_type_scat_source
C C 0.0033 0.0016 'International Tables Vol C Tables 4.2.6.8 and 6.1.1.4'
H H 0.0000 0.0000 'International Tables Vol C Tables 4.2.6.8 and 6.1.1.4'
P P 0.1023 0.0942 'International Tables Vol C Tables 4.2.6.8 and 6.1.1.4'
Pt Pt -1.7033 8.3905 'International Tables Vol C Tables 4.2.6.8 and 6.1.1.4'

loop_
_geom_angle_atom_site_label_1
_geom_angle_atom_site_label_2
_geom_angle_atom_site_label_3
_geom_angle
C1 Pt1 C9 80.32(7)
C1 Pt1 P1 175.97(5)
C9 Pt1 P1 99.20(5)
C1 Pt1 P2 92.62(5)
C9 Pt1 P2 172.73(5)
P1 Pt1 P2 87.731(16)
C31 P1 C15 102.12(9)
C31 P1 C19 104.39(9)
C15 P1 C19 109.76(9)
C31 P1 Pt1 106.61(6)
C15 P1 Pt1 114.92(7)
C19 P1 Pt1 117.25(7)
C32 P2 C23 104.69(8)
C32 P2 C27 102.79(8)
C23 P2 C27 110.05(8)
C32 P2 Pt1 107.34(6)
C23 P2 Pt1 114.74(6)
C27 P2 Pt1 115.84(6)
C2 C1 Pt1 171.16(16)
C1 C2 C3 175.4(2)
C8 C3 C4 118.60(18)
C8 C3 C2 120.54(17)
C4 C3 C2 120.83(18)
C5 C4 C3 120.4(2)
C5 C4 H4A 119.8
C3 C4 H4A 119.8
C4 C5 C6 120.3(2)
C4 C5 H5A 119.9
C6 C5 H5A 119.9
C7 C6 C5 119.7(2)
C7 C6 H6A 120.2
C5 C6 H6A 120.2
C8 C7 C6 120.3(2)
C8 C7 H7A 119.8
C6 C7 H7A 119.8
C7 C8 C3 120.73(19)
C7 C8 H8A 119.6
C3 C8 H8A 119.6
C10 C9 C14 116.47(17)
C10 C9 Pt1 123.80(13)
C14 C9 Pt1 118.07(14)
C9 C10 C11 122.12(18)
C9 C10 H10A 118.9
C11 C10 H10A 118.9
C12 C11 C10 120.55(19)
C12 C11 H11A 119.7
C10 C11 H11A 119.7
C13 C12 C11 118.67(18)
C13 C12 H12A 120.7
C11 C12 H12A 120.7
C12 C13 C14 120.69(19)
C12 C13 H13A 119.7
C14 C13 H13A 119.7
C13 C14 C9 121.49(19)
C13 C14 H14A 119.3
C9 C14 H14A 119.3
C16 C15 C17 108.06(17)
C16 C15 C18 106.98(18)
C17 C15 C18 109.11(17)
C16 C15 P1 106.43(13)
C17 C15 P1 110.95(15)
C18 C15 P1 115.00(14)
C15 C16 H16A 109.5
C15 C16 H16B 109.5
H16A C16 H16B 109.5
C15 C16 H16C 109.5
H16A C16 H16C 109.5
H16B C16 H16C 109.5
C15 C17 H17A 109.5
C15 C17 H17B 109.5
H17A C17 H17B 109.5
C15 C17 H17C 109.5
H17A C17 H17C 109.5
H17B C17 H17C 109.5
C15 C18 H18A 109.5
C15 C18 H18B 109.5
H18A C18 H18B 109.5
C15 C18 H18C 109.5
H18A C18 H18C 109.5
H18B C18 H18C 109.5
C20 C19 C21 109.61(18)
C20 C19 C22 107.1(2)
C21 C19 C22 107.94(18)
C20 C19 P1 109.91(14)
C21 C19 P1 113.96(16)
C22 C19 P1 108.05(14)
C19 C20 H20A 109.5
C19 C20 H20B 109.5
H20A C20 H20B 109.5
C19 C20 H20C 109.5
H20A C20 H20C 109.5
H20B C20 H20C 109.5
C19 C21 H21A 109.5
C19 C21 H21B 109.5
H21A C21 H21B 109.5
C19 C21 H21C 109.5
H21A C21 H21C 109.5
H21B C21 H21C 109.5
C19 C22 H22A 109.5
C19 C22 H22B 109.5
H22A C22 H22B 109.5
C19 C22 H22C 109.5
H22A C22 H22C 109.5
H22B C22 H22C 109.5
C24 C23 C26 109.59(16)
C24 C23 C25 108.68(15)
C26 C23 C25 106.95(15)
C24 C23 P2 113.56(12)
C26 C23 P2 106.54(12)
C25 C23 P2 111.29(13)
C23 C24 H24A 109.5
C23 C24 H24B 109.5
H24A C24 H24B 109.5
C23 C24 H24C 109.5
H24A C24 H24C 109.5
H24B C24 H24C 109.5
C23 C25 H25A 109.5
C23 C25 H25B 109.5
H25A C25 H25B 109.5
C23 C25 H25C 109.5
H25A C25 H25C 109.5
H25B C25 H25C 109.5
C23 C26 H26A 109.5
C23 C26 H26B 109.5
H26A C26 H26B 109.5
C23 C26 H26C 109.5
H26A C26 H26C 109.5
H26B C26 H26C 109.5
C30 C27 C28 107.83(15)
C30 C27 C29 109.71(16)
C28 C27 C29 107.49(16)
C30 C27 P2 111.28(13)
C28 C27 P2 105.99(13)
C29 C27 P2 114.22(13)
C27 C28 H28A 109.5
C27 C28 H28B 109.5
H28A C28 H28B 109.5
C27 C28 H28C 109.5
H28A C28 H28C 109.5
H28B C28 H28C 109.5
C27 C29 H29A 109.5
C27 C29 H29B 109.5
H29A C29 H29B 109.5
C27 C29 H29C 109.5
H29A C29 H29C 109.5
H29B C29 H29C 109.5
C27 C30 H30A 109.5
C27 C30 H30B 109.5
H30A C30 H30B 109.5
C27 C30 H30C 109.5
H30A C30 H30C 109.5
H30B C30 H30C 109.5
C32 C31 P1 113.78(12)
C32 C31 H31A 108.8
P1 C31 H31A 108.8
C32 C31 H31B 108.8
P1 C31 H31B 108.8
H31A C31 H31B 107.7
C31 C32 P2 113.27(12)
C31 C32 H32A 108.9
P2 C32 H32A 108.9
C31 C32 H32B 108.9
P2 C32 H32B 108.9
H32A C32 H32B 107.7

loop_
_geom_bond_atom_site_label_1
_geom_bond_atom_site_label_2
_geom_bond_distance
Pt1 C1 2.0001(18)
Pt1 C9 2.0943(18)
Pt1 P1 2.3168(5)
Pt1 P2 2.3253(5)
P1 C31 1.857(2)
P1 C15 1.890(2)
P1 C19 1.891(2)
P2 C32 1.8492(17)
P2 C23 1.8821(18)
P2 C27 1.8834(19)
C1 C2 1.209(3)
C2 C3 1.435(3)
C3 C8 1.402(3)
C3 C4 1.407(3)
C4 C5 1.391(3)
C4 H4A 0.9500
C5 C6 1.396(3)
C5 H5A 0.9500
C6 C7 1.389(3)
C6 H6A 0.9500
C7 C8 1.388(3)
C7 H7A 0.9500
C8 H8A 0.9500
C9 C10 1.389(3)
C9 C14 1.413(3)
C10 C11 1.394(3)
C10 H10A 0.9500
C11 C12 1.392(3)
C11 H11A 0.9500
C12 C13 1.380(3)
C12 H12A 0.9500
C13 C14 1.398(3)
C13 H13A 0.9500
C14 H14A 0.9500
C15 C16 1.538(3)
C15 C17 1.540(3)
C15 C18 1.543(3)
C16 H16A 0.9800
C16 H16B 0.9800
C16 H16C 0.9800
C17 H17A 0.9800
C17 H17B 0.9800
C17 H17C 0.9800
C18 H18A 0.9800
C18 H18B 0.9800
C18 H18C 0.9800
C19 C20 1.531(3)
C19 C21 1.532(3)
C19 C22 1.538(3)
C20 H20A 0.9800
C20 H20B 0.9800
C20 H20C 0.9800
C21 H21A 0.9800
C21 H21B 0.9800
C21 H21C 0.9800
C22 H22A 0.9800
C22 H22B 0.9800
C22 H22C 0.9800
C23 C24 1.532(2)
C23 C26 1.536(3)
C23 C25 1.541(3)
C24 H24A 0.9800
C24 H24B 0.9800
C24 H24C 0.9800
C25 H25A 0.9800
C25 H25B 0.9800
C25 H25C 0.9800
C26 H26A 0.9800
C26 H26B 0.9800
C26 H26C 0.9800
C27 C30 1.537(3)
C27 C28 1.538(3)
C27 C29 1.538(3)
C28 H28A 0.9800
C28 H28B 0.9800
C28 H28C 0.9800
C29 H29A 0.9800
C29 H29B 0.9800
C29 H29C 0.9800
C30 H30A 0.9800
C30 H30B 0.9800
C30 H30C 0.9800
C31 C32 1.537(3)
C31 H31A 0.9900
C31 H31B 0.9900
C32 H32A 0.9900
C32 H32B 0.9900

loop_
_geom_torsion_atom_site_label_1
_geom_torsion_atom_site_label_2
_geom_torsion_atom_site_label_3
_geom_torsion_atom_site_label_4
_geom_torsion
C1 Pt1 P1 C31 84.5(8)
C9 Pt1 P1 C31 167.25(8)
P2 Pt1 P1 C31 -10.53(7)
C1 Pt1 P1 C15 -27.9(8)
C9 Pt1 P1 C15 54.90(9)
P2 Pt1 P1 C15 -122.88(8)
C1 Pt1 P1 C19 -159.1(8)
C9 Pt1 P1 C19 -76.30(9)
P2 Pt1 P1 C19 105.92(7)
C1 Pt1 P2 C32 177.24(8)
C9 Pt1 P2 C32 -169.2(4)
P1 Pt1 P2 C32 -6.78(6)
C1 Pt1 P2 C23 -66.89(8)
C9 Pt1 P2 C23 -53.3(4)
P1 Pt1 P2 C23 109.10(7)
C1 Pt1 P2 C27 63.10(9)
C9 Pt1 P2 C27 76.7(4)
P1 Pt1 P2 C27 -120.92(7)
C9 Pt1 C1 C2 -61.1(10)
P1 Pt1 C1 C2 22.3(17)
P2 Pt1 C1 C2 117.2(10)
Pt1 C1 C2 C3 -59(3)
C1 C2 C3 C8 -63(3)
C1 C2 C3 C4 115(2)
C8 C3 C4 C5 -0.4(3)
C2 C3 C4 C5 -178.3(2)
C3 C4 C5 C6 1.0(4)
C4 C5 C6 C7 -0.6(4)
C5 C6 C7 C8 -0.4(4)
C6 C7 C8 C3 1.0(4)
C4 C3 C8 C7 -0.6(3)
C2 C3 C8 C7 177.3(2)
C1 Pt1 C9 C10 -92.63(16)
P1 Pt1 C9 C10 91.42(15)
P2 Pt1 C9 C10 -106.4(4)
C1 Pt1 C9 C14 72.15(15)
P1 Pt1 C9 C14 -103.80(14)
P2 Pt1 C9 C14 58.4(5)
C14 C9 C10 C11 0.3(3)
Pt1 C9 C10 C11 165.31(15)
C9 C10 C11 C12 -0.7(3)
C10 C11 C12 C13 0.9(3)
C11 C12 C13 C14 -0.7(3)
C12 C13 C14 C9 0.3(3)
C10 C9 C14 C13 -0.1(3)
Pt1 C9 C14 C13 -166.02(16)
C31 P1 C15 C16 -76.53(15)
C19 P1 C15 C16 173.15(13)
Pt1 P1 C15 C16 38.45(15)
C31 P1 C15 C17 166.15(14)
C19 P1 C15 C17 55.82(17)
Pt1 P1 C15 C17 -78.88(15)
C31 P1 C15 C18 41.73(18)
C19 P1 C15 C18 -68.60(18)
Pt1 P1 C15 C18 156.70(14)
C31 P1 C19 C20 167.90(15)
C15 P1 C19 C20 -83.28(17)
Pt1 P1 C19 C20 50.25(16)
C31 P1 C19 C21 -68.63(16)
C15 P1 C19 C21 40.19(18)
Pt1 P1 C19 C21 173.72(13)
C31 P1 C19 C22 51.34(17)
C15 P1 C19 C22 160.16(15)
Pt1 P1 C19 C22 -66.32(16)
C32 P2 C23 C24 -66.06(15)
C27 P2 C23 C24 43.77(16)
Pt1 P2 C23 C24 176.54(11)
C32 P2 C23 C26 54.68(14)
C27 P2 C23 C26 164.51(12)
Pt1 P2 C23 C26 -62.72(13)
C32 P2 C23 C25 170.92(12)
C27 P2 C23 C25 -79.25(14)
Pt1 P2 C23 C25 53.52(14)
C32 P2 C27 C30 167.80(14)
C23 P2 C27 C30 56.72(15)
Pt1 P2 C27 C30 -75.49(14)
C32 P2 C27 C28 -75.24(14)
C23 P2 C27 C28 173.68(12)
Pt1 P2 C27 C28 41.47(14)
C32 P2 C27 C29 42.91(16)
C23 P2 C27 C29 -68.17(17)
Pt1 P2 C27 C29 159.62(13)
C15 P1 C31 C32 151.58(14)
C19 P1 C31 C32 -94.08(15)
Pt1 P1 C31 C32 30.66(15)
P1 C31 C32 P2 -38.39(17)
C23 P2 C32 C31 -94.92(14)
C27 P2 C32 C31 150.06(13)
Pt1 P2 C32 C31 27.43(14)
